data_2014681
loop_
_publ_author_name
'Sikorski, Artur'
'Krzymi\'nski, Karol'
'Konitz, Antoni'
'B\/la\.zejowski, Jerzy'

_publ_section_title
;
 2-Ethylphenyl acridine-9-carboxylate and 2,5-dimethylphenyl
 acridine-9-carboxylate
;
_journal_issue 1
_journal_name_full 'Acta Crystallographica Section C'
_journal_page_first o50
_journal_page_last o52
_journal_paper_doi 10.1107/S0108270104030537
_journal_volume 61
_journal_year 2005
_chemical_formula_iupac 'C22 H17 N O2'
_chemical_formula_moiety 'C22 H17 N O2'
_chemical_formula_sum 'C22 H17 N O2'
_chemical_formula_weight 327.37
_chemical_name_systematic
;
2,5-dimethylphenyl acridine-9-carboxylate
;
_space_group_IT_number 14
_symmetry_cell_setting monoclinic
_symmetry_space_group_name_Hall '-P 2ybc'
_symmetry_space_group_name_H-M 'P 1 21/c 1'
_atom_sites_solution_hydrogens geom
_atom_sites_solution_primary direct
_atom_sites_solution_secondary difmap
_cell_angle_alpha 90.00
_cell_angle_beta 115.18(3)
_cell_angle_gamma 90.00
_cell_formula_units_Z 4
_cell_length_a 11.769(2)
_cell_length_b 15.404(3)
_cell_length_c 10.125(2)
_cell_measurement_reflns_used 50
_cell_measurement_temperature 293(2)
_cell_measurement_theta_max 26
_cell_measurement_theta_min 2.32
_cell_volume 1661.1(7)
_computing_cell_refinement 'KM-4 Software'
_computing_data_collection 'KM-4 Software (Kuma Diffraction, 1989)'
_computing_data_reduction 'KM-4 Software'
_computing_molecular_graphics 'ORTEPII (Johnson, 1976)'
_computing_publication_material SHELXL97
_computing_structure_refinement 'SHELXL97 (Sheldrick, 1997)'
_computing_structure_solution 'SHELXS97 (Sheldrick, 1997)'
_diffrn_ambient_temperature 293(2)
_diffrn_measured_fraction_theta_full 1
_diffrn_measured_fraction_theta_max 1
_diffrn_measurement_device_type 'Kuma KM-4'
_diffrn_measurement_method \q/2\q
_diffrn_radiation_monochromator graphite
_diffrn_radiation_source 'fine-focus sealed tube'
_diffrn_radiation_type MoK\a
_diffrn_radiation_wavelength 0.71073
_diffrn_reflns_av_R_equivalents 0.0190
_diffrn_reflns_av_sigmaI/netI 0.0550
_diffrn_reflns_limit_h_max 14
_diffrn_reflns_limit_h_min 0
_diffrn_reflns_limit_k_max 0
_diffrn_reflns_limit_k_min -19
_diffrn_reflns_limit_l_max 11
_diffrn_reflns_limit_l_min -12
_diffrn_reflns_number 3424
_diffrn_reflns_theta_full 26.00
_diffrn_reflns_theta_max 26.00
_diffrn_reflns_theta_min 2.32
_diffrn_standards_decay_% 0.58
_diffrn_standards_interval_count 200
_diffrn_standards_number 3
_exptl_absorpt_coefficient_mu 0.084
_exptl_absorpt_correction_type none
_exptl_absorpt_process_details none
_exptl_crystal_colour yellow
_exptl_crystal_density_diffrn 1.309
_exptl_crystal_density_meas ?
_exptl_crystal_density_method 'not measured'
_exptl_crystal_description prism
_exptl_crystal_F_000 688
_exptl_crystal_size_max 0.5
_exptl_crystal_size_mid 0.4
_exptl_crystal_size_min 0.3
_refine_diff_density_max 0.168
_refine_diff_density_min -0.154
_refine_ls_extinction_coef 0.0155(17)
_refine_ls_extinction_expression Fc^*^=kFc[1+0.001xFc^2^\l^3^/sin(2\q)]^-1/4^
_refine_ls_extinction_method 'SHELXL97 (Sheldrick, 1997)'
_refine_ls_goodness_of_fit_ref 0.916
_refine_ls_hydrogen_treatment constr
_refine_ls_matrix_type full
_refine_ls_number_parameters 227
_refine_ls_number_reflns 3267
_refine_ls_number_restraints 0
_refine_ls_restrained_S_all 0.916
_refine_ls_R_factor_all 0.0957
_refine_ls_R_factor_gt 0.0362
_refine_ls_shift/su_max 0.001
_refine_ls_shift/su_mean 0.000
_refine_ls_structure_factor_coef Fsqd
_refine_ls_weighting_details 'calc w = 1/[\s^2^(Fo^2^)+(0.0582P)^2^] where P=(Fo^2^+2Fc^2^)/3'
_refine_ls_weighting_scheme calc
_refine_ls_wR_factor_gt 0.0906
_refine_ls_wR_factor_ref 0.1030
_reflns_number_gt 1619
_reflns_number_total 3267
_reflns_threshold_expression I>2\s(I)
_cod_data_source_file ga1086.cif
_cod_data_source_block II
_cod_depositor_comments
;
The following automatic conversions were performed:

'_exptl_crystal_density_meas' value 'not measured' was changed to '?'
- the value is perceived as not measured.

Automatic conversion script
Id: cif_fix_values 3008 2015-01-20 13:52:24Z robertas 
;
_cod_original_sg_symbol_H-M 'P 21/c'
_cod_database_code 2014681

loop_
_symmetry_equiv_pos_as_xyz
'x, y, z'
'-x, -y, -z'
'-x, y+1/2, -z+1/2'
'x, -y-1/2, z-1/2'

loop_
_atom_site_label
_atom_site_fract_x
_atom_site_fract_y
_atom_site_fract_z
_atom_site_U_iso_or_equiv
_atom_site_adp_type
_atom_site_calc_flag
_atom_site_refinement_flags
_atom_site_occupancy
_atom_site_disorder_assembly
_atom_site_disorder_group
_atom_site_type_symbol
C1 0.20927(15) 0.47340(11) -0.09760(19) 0.0516(4) Uani d . 1 . . C
H1A 0.2748 0.4306 -0.0665 0.062 Uiso d R 1 . . H
C2 0.14294(17) 0.49015(12) -0.24163(19) 0.0602(5) Uani d . 1 . . C
H2A 0.1621 0.4594 -0.3121 0.072 Uiso d R 1 . . H
C3 0.04734(17) 0.55282(13) -0.2900(2) 0.0624(5) Uani d . 1 . . C
H3A 0.0007 0.5637 -0.3925 0.075 Uiso d R 1 . . H
C4 0.01969(16) 0.59823(11) -0.19379(19) 0.0539(5) Uani d . 1 . . C
H4A -0.0465 0.6405 -0.2281 0.065 Uiso d R 1 . . H
C5 0.08440(18) 0.66635(11) 0.2897(2) 0.0618(5) Uani d . 1 . . C
H5A 0.0183 0.7086 0.2510 0.074 Uiso d R 1 . . H
C6 0.1444(2) 0.65547(13) 0.4348(2) 0.0713(6) Uani d . 1 . . C
H6A 0.1220 0.6895 0.4996 0.086 Uiso d R 1 . . H
C7 0.24110(19) 0.59421(13) 0.4949(2) 0.0669(5) Uani d . 1 . . C
H7A 0.2837 0.5880 0.5990 0.080 Uiso d R 1 . . H
C8 0.27579(16) 0.54401(11) 0.40834(19) 0.0557(5) Uani d . 1 . . C
H8A 0.3419 0.5023 0.4522 0.067 Uiso d R 1 . . H
C9 0.24516(13) 0.50435(9) 0.15759(17) 0.0409(4) Uani d . 1 . . C
N10 0.05513(12) 0.63085(8) 0.04906(15) 0.0490(3) Uani d . 1 . . N
C11 0.18284(14) 0.51921(9) 0.00771(16) 0.0414(4) Uani d . 1 . . C
C12 0.08646(14) 0.58377(9) -0.04112(17) 0.0435(4) Uani d . 1 . . C
C13 0.21465(14) 0.55312(10) 0.25398(17) 0.0432(4) Uani d . 1 . . C
C14 0.11726(15) 0.61638(10) 0.19307(19) 0.0469(4) Uani d . 1 . . C
C15 0.34256(15) 0.43544(10) 0.21445(17) 0.0468(4) Uani d . 1 . . C
O16 0.29415(10) 0.36404(7) 0.24412(13) 0.0534(3) Uani d . 1 . . O
O17 0.44758(12) 0.44111(9) 0.2296(2) 0.0927(6) Uani d . 1 . . O
C18 0.36886(14) 0.28859(10) 0.29262(18) 0.0448(4) Uani d . 1 . . C
C19 0.33351(14) 0.21791(10) 0.20007(18) 0.0489(4) Uani d . 1 . . C
C20 0.40315(16) 0.14305(11) 0.2551(2) 0.0575(5) Uani d . 1 . . C
H20A 0.3847 0.0922 0.1946 0.069 Uiso d R 1 . . H
C21 0.49853(16) 0.13915(11) 0.3931(2) 0.0581(5) Uani d . 1 . . C
H21A 0.5435 0.0858 0.4283 0.070 Uiso d R 1 . . H
C22 0.53092(15) 0.21036(11) 0.4839(2) 0.0523(4) Uani d . 1 . . C
C23 0.46436(14) 0.28639(10) 0.43039(18) 0.0484(4) Uani d . 1 . . C
H23A 0.4860 0.3378 0.4897 0.058 Uiso d R 1 . . H
C24 0.22563(17) 0.22178(13) 0.0514(2) 0.0693(6) Uani d . 1 . . C
H24A 0.1517 0.2414 0.0601 0.104 Uiso d R 1 . . H
H24B 0.2108 0.1650 0.0081 0.104 Uiso d R 1 . . H
H24C 0.2454 0.2613 -0.0091 0.104 Uiso d R 1 . . H
C25 0.63114(18) 0.20648(13) 0.6379(2) 0.0746(6) Uani d . 1 . . C
H25A 0.7032 0.1765 0.6394 0.112 Uiso d R 1 . . H
H25B 0.5996 0.1761 0.6981 0.112 Uiso d R 1 . . H
H25C 0.6546 0.2644 0.6745 0.112 Uiso d R 1 . . H

loop_
_atom_site_aniso_label
_atom_site_aniso_U_11
_atom_site_aniso_U_22
_atom_site_aniso_U_33
_atom_site_aniso_U_12
_atom_site_aniso_U_13
_atom_site_aniso_U_23
C1 0.0512(10) 0.0517(10) 0.0548(11) 0.0016(8) 0.0253(9) 0.0000(8)
C2 0.0645(12) 0.0692(12) 0.0489(11) -0.0080(10) 0.0260(10) -0.0057(10)
C3 0.0592(11) 0.0749(13) 0.0463(11) -0.0058(10) 0.0159(9) 0.0091(9)
C4 0.0448(9) 0.0539(10) 0.0525(11) 0.0000(8) 0.0107(8) 0.0133(9)
C5 0.0689(12) 0.0490(10) 0.0772(14) 0.0000(9) 0.0403(11) -0.0090(10)
C6 0.0914(15) 0.0606(12) 0.0767(15) -0.0106(12) 0.0499(13) -0.0233(11)
C7 0.0820(14) 0.0676(12) 0.0512(11) -0.0154(11) 0.0283(10) -0.0128(10)
C8 0.0598(11) 0.0534(10) 0.0483(11) -0.0031(9) 0.0175(9) -0.0003(8)
C9 0.0379(8) 0.0348(8) 0.0481(10) 0.0004(7) 0.0164(8) 0.0051(7)
N10 0.0469(7) 0.0413(8) 0.0559(9) 0.0047(6) 0.0189(7) 0.0042(7)
C11 0.0396(8) 0.0377(8) 0.0463(10) -0.0031(7) 0.0176(8) 0.0022(7)
C12 0.0404(9) 0.0381(9) 0.0498(10) -0.0023(7) 0.0172(7) 0.0063(7)
C13 0.0438(9) 0.0399(8) 0.0442(10) -0.0053(7) 0.0172(8) 0.0000(7)
C14 0.0487(9) 0.0366(9) 0.0571(11) -0.0035(8) 0.0242(8) -0.0035(8)
C15 0.0451(10) 0.0470(9) 0.0488(10) 0.0035(8) 0.0204(8) 0.0071(8)
O16 0.0431(6) 0.0401(6) 0.0743(8) 0.0074(5) 0.0225(6) 0.0141(6)
O17 0.0520(8) 0.0727(9) 0.1609(16) 0.0177(7) 0.0525(9) 0.0526(9)
C18 0.0405(8) 0.0404(9) 0.0557(11) 0.0069(7) 0.0225(8) 0.0111(8)
C19 0.0467(9) 0.0505(10) 0.0512(11) 0.0004(8) 0.0223(8) 0.0024(8)
C20 0.0600(11) 0.0454(10) 0.0727(13) 0.0024(9) 0.0335(10) -0.0031(9)
C21 0.0569(11) 0.0440(10) 0.0770(14) 0.0124(9) 0.0318(10) 0.0145(9)
C22 0.0426(9) 0.0564(10) 0.0582(11) 0.0039(9) 0.0218(8) 0.0149(9)
C23 0.0456(9) 0.0439(9) 0.0546(11) -0.0015(8) 0.0201(8) 0.0004(8)
C24 0.0626(12) 0.0763(14) 0.0617(12) 0.0016(10) 0.0193(10) -0.0047(10)
C25 0.0585(11) 0.0825(14) 0.0696(14) 0.0043(11) 0.0146(10) 0.0279(11)

loop_
_atom_type_symbol
_atom_type_description
_atom_type_scat_dispersion_real
_atom_type_scat_dispersion_imag
_atom_type_scat_source
C C 0.0033 0.0016 'International Tables Vol C Tables 4.2.6.8 and 6.1.1.4'
H H 0.0000 0.0000 'International Tables Vol C Tables 4.2.6.8 and 6.1.1.4'
N N 0.0061 0.0033 'International Tables Vol C Tables 4.2.6.8 and 6.1.1.4'
O O 0.0106 0.0060 'International Tables Vol C Tables 4.2.6.8 and 6.1.1.4'

loop_
_geom_angle_atom_site_label_1
_geom_angle_atom_site_label_2
_geom_angle_atom_site_label_3
_geom_angle
_geom_angle_publ_flag
C2 C1 C11 120.27(16) ?
C2 C1 H1A 119.9 ?
C11 C1 H1A 119.8 ?
C1 C2 C3 121.09(17) ?
C1 C2 H2A 119.7 ?
C3 C2 H2A 119.2 ?
C4 C3 C2 120.62(17) ?
C4 C3 H3A 119.2 ?
C2 C3 H3A 120.2 ?
C3 C4 C12 120.87(17) ?
C3 C4 H4A 120.0 ?
C12 C4 H4A 119.2 ?
C6 C5 C14 121.0(2) ?
C6 C5 H5A 119.2 ?
C14 C5 H5A 119.8 ?
C5 C6 C7 120.7(2) ?
C5 C6 H6A 120.7 ?
C7 C6 H6A 118.6 ?
C8 C7 C6 121.0(2) ?
C8 C7 H7A 119.5 ?
C6 C7 H7A 119.5 ?
C7 C8 C13 120.2(2) ?
C7 C8 H8A 119.4 ?
C13 C8 H8A 120.4 ?
C13 C9 C11 120.02(13) ?
C13 C9 C15 119.96(14) ?
C12 N10 C14 118.11(14) ?
C9 C11 C1 123.64(14) ?
C9 C11 C12 117.58(14) ?
C1 C11 C12 118.78(14) ?
N10 C12 C4 118.20(15) ?
N10 C12 C11 123.43(15) ?
C4 C12 C11 118.36(15) ?
C9 C13 C8 123.74(15) ?
C9 C13 C14 117.61(14) ?
C8 C13 C14 118.65(15) ?
N10 C14 C5 118.38(16) ?
N10 C14 C13 123.23(15) ?
C5 C14 C13 118.38(16) ?
C9 C15 O16 110.12(13) yes
C9 C15 O17 126.07(15) yes
C11 C9 C15 120.01(14) ?
C15 O16 C18 119.69(12) yes
O16 C15 O17 123.80(15) yes
O16 C18 C19 116.71(14) ?
C18 C19 C24 122.10(15) ?
C23 C18 C19 123.48(15) ?
C23 C18 O16 119.59(15) ?
C18 C19 C20 115.30(15) ?
C20 C19 C24 122.59(16) ?
C21 C20 C19 122.22(17) ?
C21 C20 H20A 118.6 ?
C19 C20 H20A 119.1 ?
C20 C21 C22 121.29(16) ?
C20 C21 H21A 119.9 ?
C22 C21 H21A 118.8 ?
C21 C22 C23 117.56(17) ?
C21 C22 C25 122.19(17) ?
C23 C22 C25 120.21(17) ?
C18 C23 C22 120.13(16) ?
C18 C23 H23A 120.0 ?
C22 C23 H23A 119.8 ?
C19 C24 H24A 109.5 ?
C19 C24 H24B 109.5 ?
H24A C24 H24B 109.5 ?
C19 C24 H24C 109.5 ?
H24A C24 H24C 109.5 ?
H24B C24 H24C 109.5 ?
C22 C25 H25A 109.5 ?
C22 C25 H25B 109.5 ?
H25A C25 H25B 109.5 ?
C22 C25 H25C 109.5 ?
H25A C25 H25C 109.5 ?
H25B C25 H25C 109.5 ?

loop_
_geom_bond_atom_site_label_1
_geom_bond_atom_site_label_2
_geom_bond_site_symmetry_2
_geom_bond_distance
_geom_bond_publ_flag
C1 C2 . 1.354(2) ?
C1 C11 . 1.419(2) ?
C1 H1A . 0.96 ?
C2 C3 . 1.403(3) ?
C2 H2A . 0.96 ?
C3 C4 . 1.347(2) ?
C3 H3A . 0.96 ?
C4 C12 . 1.422(2) ?
C4 H4A . 0.96 ?
C5 C6 . 1.343(3) ?
C5 C14 . 1.421(2) ?
C5 H5A . 0.96 ?
C6 C7 . 1.402(3) ?
C6 H6A . 0.96 ?
C7 C8 . 1.356(3) ?
C7 H7A . 0.96 ?
C8 C13 . 1.422(2) ?
C8 H8A . 0.96 ?
C9 C13 . 1.394(2) ?
C9 C11 . 1.395(2) yes
C9 C15 . 1.487(2) yes
N10 C12 . 1.335(2) yes
N10 C14 . 1.343(2) ?
C11 C12 . 1.429(2) ?
C13 C14 . 1.429(2) ?
C15 O16 . 1.330(2) yes
C15 O17 . 1.182(2) yes
O16 C18 . 1.413(2) yes
C18 C23 . 1.370(2) ?
C18 C19 . 1.380(2) ?
C19 C20 . 1.387(2) ?
C19 C24 . 1.502(2) ?
C20 C21 . 1.372(2) ?
C20 H20A . 0.96 ?
C21 C22 . 1.377(2) ?
C21 H21A . 0.96 ?
C22 C23 . 1.385(2) ?
C22 C25 . 1.503(2) ?
C23 H23A . 0.96 ?
C24 H24A . 0.96 ?
C24 H24B . 0.96 ?
C24 H24C . 0.96 ?
C25 H25A . 0.96 ?
C25 H25B . 0.96 ?
C25 H25C . 0.96 ?

loop_
_geom_hbond_atom_site_label_D
_geom_hbond_atom_site_label_H
_geom_hbond_atom_site_label_A
_geom_hbond_site_symmetry_A
_geom_hbond_distance_DH
_geom_hbond_distance_HA
_geom_hbond_distance_DA
_geom_hbond_angle_DHA
_geom_hbond_publ_flag
C25 H25C CgC 3_666 0.96 2.87 3.622(2) 136 y

loop_
_geom_torsion_atom_site_label_1
_geom_torsion_atom_site_label_2
_geom_torsion_atom_site_label_3
_geom_torsion_atom_site_label_4
_geom_torsion
_geom_torsion_publ_flag
C11 C1 C2 C3 0.1(3) ?
C1 C2 C3 C4 0.3(3) ?
C2 C3 C4 C12 -0.1(3) ?
C14 C5 C6 C7 -0.2(3) ?
C5 C6 C7 C8 -0.5(3) ?
C6 C7 C8 C13 0.4(3) ?
C13 C9 C11 C1 179.11(15) ?
C15 C9 C11 C1 -2.0(2) ?
C13 C9 C11 C12 -1.5(2) ?
C15 C9 C11 C12 177.43(13) ?
C2 C1 C11 C9 178.60(15) ?
C2 C1 C11 C12 -0.8(2) ?
C14 N10 C12 C4 179.22(14) ?
C14 N10 C12 C11 -0.3(2) ?
C3 C4 C12 N10 179.86(16) ?
C3 C4 C12 C11 -0.6(2) ?
C9 C11 C12 N10 1.1(2) ?
C1 C11 C12 N10 -179.47(14) ?
C9 C11 C12 C4 -178.40(13) ?
C1 C11 C12 C4 1.0(2) ?
C11 C9 C13 C8 -178.14(14) ?
C15 C9 C13 C8 2.9(2) ?
C9 C15 O16 C18 176.78(13) yes
C11 C9 C13 C14 1.1(2) ?
C11 C9 C15 O16 -99.33(16) ?
C11 C9 C15 O17 79.4(2) yes
C15 O16 C18 C23 71.6(2) yes
O16 C18 C19 C24 3.4(2) ?
O17 C15 O16 C18 -2.0(3) ?
C15 O16 C18 C19 -113.59(16) ?
C15 C9 C13 C14 -177.82(13) ?
C7 C8 C13 C9 179.68(16) ?
C7 C8 C13 C14 0.4(2) ?
C12 N10 C14 C5 179.95(15) ?
C12 N10 C14 C13 -0.2(2) ?
C6 C5 C14 N10 -179.15(16) ?
C6 C5 C14 C13 1.0(3) ?
C9 C13 C14 N10 -0.3(2) ?
C8 C13 C14 N10 179.02(15) ?
C9 C13 C14 C5 179.64(15) ?
C8 C13 C14 C5 -1.1(2) ?
C13 C9 C15 O17 -101.7(2) ?
C13 C9 C15 O16 79.59(18) ?
C23 C18 C19 C20 -1.0(2) ?
O16 C18 C19 C20 -175.58(13) ?
C23 C18 C19 C24 178.01(16) ?
C18 C19 C20 C21 1.5(2) ?
C24 C19 C20 C21 -177.49(17) ?
C19 C20 C21 C22 -0.8(3) ?
C20 C21 C22 C23 -0.5(3) ?
C20 C21 C22 C25 177.19(17) ?
C19 C18 C23 C22 -0.3(2) ?
O16 C18 C23 C22 174.20(14) ?
C21 C22 C23 C18 1.0(2) ?
C25 C22 C23 C18 -176.73(15) ?

loop_
_cod_related_entry_id
_cod_related_entry_database
_cod_related_entry_code
1 ChemSpider 530135
